data_7053282
loop_
_publ_author_name
'Quarez, Eric'
'Mentr\'e, Olivier'
'Djellab, Karim'
'Masquelier, Christian'

_publ_section_title
;
 Crystal structures and sodium/silver distributions within the ionic
 conductors Na5Ag2Fe3(As2O7)4 and Na2Ag5Fe3(P2O7)4
;
_journal_issue 2
_journal_name_full 'New Journal of Chemistry'
_journal_page_first 287
_journal_paper_doi 10.1039/b9nj00355j
_journal_volume 34
_journal_year 2010
_chemical_formula_sum 'Ag5 Fe3 Na2 O28 P8'
_chemical_formula_weight 1448.6
_chemical_name_systematic ' ?'
_space_group_IT_number 15
_symmetry_cell_setting monoclinic
_symmetry_space_group_name_Hall '-C 2yc'
_symmetry_space_group_name_H-M 'C 1 2/c 1'
_cell_angle_alpha 90
_cell_angle_beta 93.6230(18)
_cell_angle_gamma 90
_cell_formula_units_Z 4
_cell_length_a 9.5375(3)
_cell_length_b 8.3886(3)
_cell_length_c 28.0971(9)
_cell_measurement_temperature 298
_cell_volume 2243.45(13)
_computing_publication_material 'Jana2006 (Petricek, Dusek & Palatinus, 2006)'
_computing_structure_refinement 'Jana2006 (Petricek, Dusek & Palatinus, 2006)'
_diffrn_ambient_temperature 298
_diffrn_measured_fraction_theta_full 1.00
_diffrn_measurement_device_type 'BRUKER X8'
_diffrn_radiation_monochromator graphite
_diffrn_radiation_source 'X-ray tube'
_diffrn_radiation_type 'Mo K\a'
_diffrn_radiation_wavelength 0.71069
_diffrn_reflns_av_R_equivalents 0.0341
_diffrn_reflns_av_sigmaI/netI 0.0162
_diffrn_reflns_limit_h_max 15
_diffrn_reflns_limit_h_min -15
_diffrn_reflns_limit_k_max 14
_diffrn_reflns_limit_k_min -14
_diffrn_reflns_limit_l_max 46
_diffrn_reflns_limit_l_min -46
_diffrn_reflns_number 54056
_diffrn_reflns_theta_full 36.55
_diffrn_reflns_theta_max 36.55
_diffrn_reflns_theta_min 1.45
_exptl_absorpt_coefficient_mu 6.899
_exptl_absorpt_correction_type none
_exptl_crystal_colour yellow
_exptl_crystal_density_diffrn 4.2876
_exptl_crystal_description plate-like
_exptl_crystal_F_000 2716
_exptl_crystal_size_max 0.19
_exptl_crystal_size_mid 0.17
_exptl_crystal_size_min 0.17
_exptl_crystal_size_rad 90
_refine_diff_density_max 1.58
_refine_diff_density_min -2.11
_refine_ls_extinction_coef 231(17)
_refine_ls_extinction_method 'B-C type 1 Gaussian isotropic (Becker & Coppens, 1974)'
_refine_ls_goodness_of_fit_gt 0.93
_refine_ls_goodness_of_fit_ref 0.93
_refine_ls_number_parameters 255
_refine_ls_number_reflns 4784
_refine_ls_R_factor_all 0.0262
_refine_ls_R_factor_gt 0.0262
_refine_ls_shift/su_max 0.0186
_refine_ls_shift/su_mean 0.0014
_refine_ls_structure_factor_coef F
_refine_ls_weighting_scheme unit
_refine_ls_wR_factor_gt 0.0264
_refine_ls_wR_factor_ref 0.0264
_reflns_number_gt 4784
_reflns_number_total 5520
_reflns_threshold_expression I>3\s(I)
_cod_data_source_file b9nj00355j.txt
_cod_data_source_block (III)
_cod_depositor_comments
;
The following automatic conversions were performed:

'_exptl_absorpt_correction_type' value 'None' changed to 'none'
according to /home/saulius/struct/CIF-dictionaries/cif_core.dic
dictionary named 'cif_core.dic' version 2.4.2 from 2011-04-26.

Automatic conversion script
Id: cif_fix_values 1891 2012-01-12 08:04:46Z andrius 
;
_cod_database_code 7053282

loop_
_symmetry_equiv_pos_site_id
_symmetry_equiv_pos_as_xyz
1 x,y,z
2 -x,y,-z+1/2
3 -x,-y,-z
4 x,-y,z+1/2
5 x+1/2,y+1/2,z
6 -x+1/2,y+1/2,-z+1/2
7 -x+1/2,-y+1/2,-z
8 x+1/2,-y+1/2,z+1/2

loop_
_atom_site_label
_atom_site_type_symbol
_atom_site_fract_x
_atom_site_fract_y
_atom_site_fract_z
_atom_site_adp_type
_atom_site_U_iso_or_equiv
_atom_site_symmetry_multiplicity
_atom_site_occupancy
_atom_site_calc_flag
Ag1 Ag 0.25863(6) 0.38934(6) 0.44259(2) Uani 0.02471(13) 8 0.258(12) d
Na1 Na 0.25863(6) 0.38934(6) 0.44259(2) Uani 0.02471(13) 8 0.742(12) d
Na3 Na 0.5 0.9874(12) 0.25 Uani 0.050(6) 4 0.156(11) d
Ag2 Ag 0.50999(3) 0.33905(3) 0.356060(8) Uani 0.02877(7) 8 0.818(14) d
Na2 Na 0.50999(3) 0.33905(3) 0.356060(8) Uani 0.02877(7) 8 0.182(14) d
Ag3' Ag 0.5045(4) 0.9194(4) 0.32907(8) Uani 0.0470(8) 8 0.240(8) d
Ag3'' Ag 0.5396(5) 0.9540(7) 0.3108(3) Uani 0.0456(10) 8 0.20(2) d
Ag3''' Ag 0.5222(3) 0.9363(3) 0.31503(11) Uani 0.0313(6) 8 0.32(2) d
Ag4 Ag 0.2974(5) 0.6376(8) 0.34993(14) Uani 0.0853(14) 8 0.211(14) d
Ag4' Ag 0.2997(2) 0.5977(2) 0.34803(8) Uani 0.0353(4) 8 0.290(7) d
Ag4'' Ag 0.2810(7) 0.6504(8) 0.35694(15) Uani 0.0541(12) 8 0.163(13) d
P1 P 0.29827(5) 0.26689(6) 0.246852(18) Uani 0.00878(11) 8 1 d
P2 P 0.22340(5) 0.14331(6) 0.336696(17) Uani 0.00872(11) 8 1 d
P3 P 0.50757(5) 0.66253(6) 0.443900(17) Uani 0.00741(10) 8 1 d
P4 P 0.41675(5) 0.79009(6) 0.534120(17) Uani 0.00657(10) 8 1 d
Fe1 Fe 0 0.08787(5) 0.25 Uani 0.00819(8) 4 1 d
Fe2 Fe 0.31620(3) 0.97438(3) 0.437120(10) Uani 0.00709(6) 8 1 d
O1 O 0.37325(17) 0.1970(2) 0.20614(6) Uani 0.0153(4) 8 1 d
O2 O 0.35767(16) 0.42554(19) 0.26508(6) Uani 0.0131(4) 8 1 d
O3 O 0.13795(15) 0.27165(19) 0.23725(6) Uani 0.0119(3) 8 1 d
O4 O 0.32142(15) 0.14453(19) 0.29162(5) Uani 0.0103(3) 8 1 d
O5 O 0.07463(15) 0.0975(2) 0.31735(5) Uani 0.0134(4) 8 1 d
O6 O 0.2299(2) 0.3059(2) 0.35875(6) Uani 0.0176(4) 8 1 d
O7 O 0.28814(17) 0.00845(19) 0.36709(5) Uani 0.0127(4) 8 1 d
O8 O 0.47991(15) 0.83279(18) 0.42619(5) Uani 0.0109(3) 8 1 d
O9 O 0.66502(15) 0.63185(18) 0.45225(6) Uani 0.0120(3) 8 1 d
O10 O 0.43111(17) 0.5369(2) 0.41467(6) Uani 0.0135(4) 8 1 d
O11 O 0.44819(16) 0.65492(18) 0.49640(5) Uani 0.0105(3) 8 1 d
O12 O 0.34641(15) 0.92906(18) 0.50735(5) Uani 0.0096(3) 8 1 d
O13 O 0.55573(15) 0.83612(18) 0.55970(6) Uani 0.0121(3) 8 1 d
O14 O 0.32167(15) 0.71065(18) 0.56867(5) Uani 0.0100(3) 8 1 d

loop_
_atom_site_aniso_label
_atom_site_aniso_type_symbol
_atom_site_aniso_U_11
_atom_site_aniso_U_22
_atom_site_aniso_U_33
_atom_site_aniso_U_12
_atom_site_aniso_U_13
_atom_site_aniso_U_23
Ag1 Ag 0.0218(2) 0.0184(2) 0.0353(3) -0.00674(17) 0.01307(19) -0.00870(19)
Na1 Na 0.0218(2) 0.0184(2) 0.0353(3) -0.00674(17) 0.01307(19) -0.00870(19)
Na3 Na 0.017(5) 0.001(3) 0.136(16) 0 0.033(7) 0
Ag2 Ag 0.04113(14) 0.03047(12) 0.01526(9) -0.01743(11) 0.00628(9) -0.00515(8)
Na2 Na 0.04113(14) 0.03047(12) 0.01526(9) -0.01743(11) 0.00628(9) -0.00515(8)
Ag3' Ag 0.0401(12) 0.0650(18) 0.0336(10) 0.0407(14) -0.0149(7) -0.0224(10)
Ag3'' Ag 0.0331(13) 0.0069(7) 0.097(3) 0.0010(8) 0.0095(11) 0.0024(9)
Ag3''' Ag 0.0276(8) 0.0133(9) 0.0506(14) 0.0039(6) -0.0173(10) -0.0074(8)
Ag4 Ag 0.092(2) 0.152(4) 0.0115(11) 0.105(2) -0.0017(10) 0.0081(14)
Ag4' Ag 0.0418(7) 0.0436(6) 0.0191(6) 0.0011(7) -0.0093(5) 0.0146(5)
Ag4'' Ag 0.063(2) 0.087(2) 0.0106(11) 0.026(2) -0.0137(14) -0.0076(10)
P1 P 0.00709(17) 0.01015(19) 0.00905(18) -0.00209(15) 0.00000(14) 0.00124(15)
P2 P 0.00882(18) 0.00980(19) 0.00736(17) -0.00006(15) -0.00099(14) 0.00086(15)
P3 P 0.00612(17) 0.00709(18) 0.00910(18) 0.00078(14) 0.00105(14) 0.00035(15)
P4 P 0.00553(16) 0.00657(17) 0.00755(17) -0.00053(14) -0.00002(13) 0.00087(14)
Fe1 Fe 0.00674(14) 0.00888(15) 0.00873(14) 0 -0.00114(11) 0
Fe2 Fe 0.00617(10) 0.00691(10) 0.00812(10) 0.00007(8) 0.00000(8) 0.00110(8)
O1 O 0.0156(7) 0.0186(7) 0.0121(6) -0.0010(6) 0.0039(5) -0.0016(5)
O2 O 0.0115(6) 0.0111(6) 0.0167(6) -0.0043(5) 0.0012(5) -0.0007(5)
O3 O 0.0080(5) 0.0118(6) 0.0157(6) -0.0019(5) -0.0019(5) 0.0040(5)
O4 O 0.0081(5) 0.0123(6) 0.0106(5) 0.0003(4) 0.0006(4) 0.0027(5)
O5 O 0.0080(5) 0.0228(7) 0.0094(5) -0.0023(5) -0.0008(4) 0.0022(5)
O6 O 0.0253(8) 0.0116(7) 0.0160(7) -0.0007(6) 0.0021(6) -0.0026(5)
O7 O 0.0166(6) 0.0128(6) 0.0083(5) 0.0020(5) -0.0019(5) 0.0026(5)
O8 O 0.0102(6) 0.0090(6) 0.0139(6) 0.0027(4) 0.0032(5) 0.0032(5)
O9 O 0.0061(5) 0.0098(6) 0.0201(7) 0.0021(4) 0.0016(5) 0.0018(5)
O10 O 0.0153(6) 0.0129(6) 0.0123(6) -0.0028(5) -0.0004(5) -0.0028(5)
O11 O 0.0138(6) 0.0091(6) 0.0090(5) 0.0017(5) 0.0036(4) 0.0000(4)
O12 O 0.0106(5) 0.0095(6) 0.0086(5) 0.0023(4) -0.0011(4) 0.0017(4)
O13 O 0.0078(5) 0.0105(6) 0.0173(6) -0.0029(4) -0.0043(5) 0.0022(5)
O14 O 0.0093(5) 0.0110(6) 0.0100(5) -0.0032(4) 0.0024(4) 0.0006(5)

loop_
_atom_type_symbol
_atom_type_scat_dispersion_real
_atom_type_scat_dispersion_imag
_atom_type_scat_source
_atom_type_scat_Cromer_Mann_a1
_atom_type_scat_Cromer_Mann_b1
_atom_type_scat_Cromer_Mann_a2
_atom_type_scat_Cromer_Mann_b2
_atom_type_scat_Cromer_Mann_a3
_atom_type_scat_Cromer_Mann_b3
_atom_type_scat_Cromer_Mann_a4
_atom_type_scat_Cromer_Mann_b4
_atom_type_scat_Cromer_Mann_c
O 0.011 0.006 'International Tables Vol C Tables 4.2.6.8 and 6.1.1.4' 3.0485 13.2771 2.2868 5.7011 1.5463 0.3239 0.867 32.908901 0.2508
P 0.102 0.094 'International Tables Vol C Tables 4.2.6.8 and 6.1.1.4' 6.4345 1.9067 4.1791 27.157 1.78 0.526 1.4908 68.164497 1.1149
Fe 0.346 0.844 'International Tables Vol C Tables 4.2.6.8 and 6.1.1.4' 11.7695 4.7611 7.3573 0.3072 3.5222 15.3535 2.3045 76.880501 1.0369
Ag -0.897 1.102 'International Tables Vol C Tables 4.2.6.8 and 6.1.1.4' 19.2808 0.6446 16.688499 7.4726 4.8045 24.6605 1.0463 99.815598 5.179
Na 0.036 0.025 'International Tables Vol C Tables 4.2.6.8 and 6.1.1.4' 4.7626 3.285 3.1736 8.8422 1.2674 0.3136 1.1128 129.423996 0.676

loop_
_geom_angle_atom_site_label_1
_geom_angle_atom_site_label_2
_geom_angle_atom_site_label_3
_geom_angle_site_symmetry_1
_geom_angle_site_symmetry_3
_geom_angle
_geom_angle_publ_flag
O6 Ag1 O8 . 5_445 74.82(6) yes
O6 Ag1 O9 . 5_445 80.17(6) yes
O6 Ag1 O10 . . 82.05(6) yes
O6 Ag1 O12 . 7_566 137.36(6) yes
O6 Ag1 O13 . 3_666 78.66(6) yes
O8 Ag1 O9 5_445 5_445 59.02(5) yes
O8 Ag1 O10 5_445 . 140.46(6) yes
O8 Ag1 O12 5_445 7_566 76.33(5) yes
O8 Ag1 O13 5_445 3_666 122.12(5) yes
O9 Ag1 O10 5_445 . 146.92(6) yes
O9 Ag1 O12 5_445 7_566 110.31(6) yes
O9 Ag1 O13 5_445 3_666 66.38(5) yes
O10 Ag1 O12 . 7_566 101.68(6) yes
O10 Ag1 O13 . 3_666 82.92(6) yes
O12 Ag1 O13 7_566 3_666 143.90(5) yes
O6 Na1 O8 . 5_445 74.82(5) yes
O6 Na1 O9 . 5_445 80.17(6) yes
O6 Na1 O10 . . 82.05(6) yes
O6 Na1 O12 . 7_566 137.36(5) yes
O6 Na1 O13 . 3_666 78.66(5) yes
O8 Na1 O9 5_445 5_445 59.02(5) yes
O8 Na1 O10 5_445 . 140.46(5) yes
O8 Na1 O12 5_445 7_566 76.33(5) yes
O8 Na1 O13 5_445 3_666 122.12(5) yes
O9 Na1 O10 5_445 . 146.92(6) yes
O9 Na1 O12 5_445 7_566 110.31(5) yes
O9 Na1 O13 5_445 3_666 66.38(5) yes
O10 Na1 O12 . 7_566 101.68(6) yes
O10 Na1 O13 . 3_666 82.92(5) yes
O12 Na1 O13 7_566 3_666 143.90(5) yes
Ag3' Na3 Ag3' . 2_655 151.2(5) yes
Ag3' Na3 Ag3'' . . 12.4(2) yes
Ag3' Na3 Ag3'' . 2_655 153.8(5) yes
Ag3' Na3 Ag3''' . . 5.51(13) yes
Ag3' Na3 Ag3''' . 2_655 151.8(5) yes
Ag3' Na3 O1 . 1_565 130.6(3) yes
Ag3' Na3 O1 . 2_665 73.11(13) yes
Ag3' Na3 O3 . 5_555 88.8(3) yes
Ag3' Na3 O3 . 6_555 68.0(2) yes
Ag3' Na3 O4 . 1_565 69.49(11) yes
Ag3' Na3 O4 . 2_665 127.78(16) yes
Ag3' Na3 Ag3'' 2_655 . 153.8(5) yes
Ag3' Na3 Ag3'' 2_655 2_655 12.4(2) yes
Ag3' Na3 Ag3''' 2_655 . 151.8(5) yes
Ag3' Na3 Ag3''' 2_655 2_655 5.51(13) yes
Ag3' Na3 O1 2_655 1_565 73.11(13) yes
Ag3' Na3 O1 2_655 2_665 130.6(3) yes
Ag3' Na3 O3 2_655 5_555 68.0(2) yes
Ag3' Na3 O3 2_655 6_555 88.8(3) yes
Ag3' Na3 O4 2_655 1_565 127.78(16) yes
Ag3' Na3 O4 2_655 2_665 69.49(11) yes
Ag3'' Na3 Ag3'' . 2_655 161.6(7) yes
Ag3'' Na3 Ag3''' . . 7.1(2) yes
Ag3'' Na3 Ag3''' . 2_655 156.8(6) yes
Ag3'' Na3 O1 . 1_565 133.0(4) yes
Ag3'' Na3 O1 . 2_665 63.2(3) yes
Ag3'' Na3 O3 . 5_555 86.3(3) yes
Ag3'' Na3 O3 . 6_555 79.1(3) yes
Ag3'' Na3 O4 . 1_565 74.9(2) yes
Ag3'' Na3 O4 . 2_665 115.4(3) yes
Ag3'' Na3 Ag3''' 2_655 . 156.8(6) yes
Ag3'' Na3 Ag3''' 2_655 2_655 7.1(2) yes
Ag3'' Na3 O1 2_655 1_565 63.2(3) yes
Ag3'' Na3 O1 2_655 2_665 133.0(4) yes
Ag3'' Na3 O3 2_655 5_555 79.1(3) yes
Ag3'' Na3 O3 2_655 6_555 86.3(3) yes
Ag3'' Na3 O4 2_655 1_565 115.4(3) yes
Ag3'' Na3 O4 2_655 2_665 74.9(2) yes
Ag3''' Na3 Ag3''' . 2_655 153.6(6) yes
Ag3''' Na3 O1 . 1_565 133.1(3) yes
Ag3''' Na3 O1 . 2_665 69.43(16) yes
Ag3''' Na3 O3 . 5_555 86.6(3) yes
Ag3''' Na3 O3 . 6_555 72.3(2) yes
Ag3''' Na3 O4 . 1_565 72.75(13) yes
Ag3''' Na3 O4 . 2_665 122.51(18) yes
Ag3''' Na3 O1 2_655 1_565 69.43(16) yes
Ag3''' Na3 O1 2_655 2_665 133.1(3) yes
Ag3''' Na3 O3 2_655 5_555 72.3(2) yes
Ag3''' Na3 O3 2_655 6_555 86.6(3) yes
Ag3''' Na3 O4 2_655 1_565 122.51(18) yes
Ag3''' Na3 O4 2_655 2_665 72.75(13) yes
O1 Na3 O1 1_565 2_665 87.1(3) yes
O1 Na3 O3 1_565 5_555 140.34(7) yes
O1 Na3 O3 1_565 6_555 112.42(6) yes
O1 Na3 O4 1_565 1_565 61.54(18) yes
O1 Na3 O4 1_565 2_665 73.3(2) yes
O1 Na3 O3 2_665 5_555 112.42(6) yes
O1 Na3 O3 2_665 6_555 140.34(7) yes
O1 Na3 O4 2_665 1_565 73.3(2) yes
O1 Na3 O4 2_665 2_665 61.54(18) yes
O3 Na3 O3 5_555 6_555 74.9(3) yes
O3 Na3 O4 5_555 1_565 155.3(3) yes
O3 Na3 O4 5_555 2_665 85.87(7) yes
O3 Na3 O4 6_555 1_565 85.87(7) yes
O3 Na3 O4 6_555 2_665 155.3(3) yes
O4 Na3 O4 1_565 2_665 116.4(4) yes
Ag4' Ag2 O1 . 2_655 129.95(6) yes
Ag4' Ag2 O2 . . 57.20(5) yes
Ag4' Ag2 O4 . . 88.56(5) yes
Ag4' Ag2 O5 . 5_555 61.21(6) yes
Ag4' Ag2 O6 . . 53.69(6) yes
Ag4' Ag2 O10 . . 47.80(5) yes
Ag4' Ag2 O13 . 3_666 104.77(5) yes
Ag4' Ag2 O14 . 3_666 124.05(5) yes
O1 Ag2 O2 2_655 . 73.84(5) yes
O1 Ag2 O4 2_655 . 65.17(5) yes
O1 Ag2 O5 2_655 5_555 88.62(6) yes
O1 Ag2 O6 2_655 . 117.90(5) yes
O1 Ag2 O10 2_655 . 165.98(6) yes
O1 Ag2 O13 2_655 3_666 118.08(5) yes
O1 Ag2 O14 2_655 3_666 102.55(5) yes
O2 Ag2 O4 . . 50.11(4) yes
O2 Ag2 O5 . 5_555 62.28(5) yes
O2 Ag2 O6 . . 67.32(5) yes
O2 Ag2 O10 . . 104.87(5) yes
O2 Ag2 O13 . 3_666 135.63(4) yes
O2 Ag2 O14 . 3_666 170.65(5) yes
O4 Ag2 O5 . 5_555 111.47(5) yes
O4 Ag2 O6 . . 52.74(5) yes
O4 Ag2 O10 . . 125.11(5) yes
O4 Ag2 O13 . 3_666 93.78(4) yes
O4 Ag2 O14 . 3_666 136.66(5) yes
O5 Ag2 O6 5_555 . 111.81(5) yes
O5 Ag2 O10 5_555 . 78.71(5) yes
O5 Ag2 O13 5_555 3_666 149.69(5) yes
O5 Ag2 O14 5_555 3_666 109.44(5) yes
O6 Ag2 O10 . . 73.04(5) yes
O6 Ag2 O13 . 3_666 69.95(5) yes
O6 Ag2 O14 . 3_666 121.48(5) yes
O10 Ag2 O13 . 3_666 72.94(5) yes
O10 Ag2 O14 . 3_666 76.48(5) yes
O13 Ag2 O14 3_666 3_666 53.72(4) yes
Ag4' Na2 O1 . 2_655 129.95(6) yes
Ag4' Na2 O2 . . 57.20(5) yes
Ag4' Na2 O4 . . 88.56(5) yes
Ag4' Na2 O5 . 5_555 61.21(5) yes
Ag4' Na2 O6 . . 53.69(5) yes
Ag4' Na2 O10 . . 47.80(5) yes
Ag4' Na2 O13 . 3_666 104.77(5) yes
Ag4' Na2 O14 . 3_666 124.05(5) yes
O1 Na2 O2 2_655 . 73.84(5) yes
O1 Na2 O4 2_655 . 65.17(5) yes
O1 Na2 O5 2_655 5_555 88.62(5) yes
O1 Na2 O6 2_655 . 117.90(5) yes
O1 Na2 O10 2_655 . 165.98(6) yes
O1 Na2 O13 2_655 3_666 118.08(5) yes
O1 Na2 O14 2_655 3_666 102.55(5) yes
O2 Na2 O4 . . 50.11(4) yes
O2 Na2 O5 . 5_555 62.28(5) yes
O2 Na2 O6 . . 67.32(5) yes
O2 Na2 O10 . . 104.87(5) yes
O2 Na2 O13 . 3_666 135.63(4) yes
O2 Na2 O14 . 3_666 170.65(4) yes
O4 Na2 O5 . 5_555 111.47(4) yes
O4 Na2 O6 . . 52.74(5) yes
O4 Na2 O10 . . 125.11(5) yes
O4 Na2 O13 . 3_666 93.78(4) yes
O4 Na2 O14 . 3_666 136.66(4) yes
O5 Na2 O6 5_555 . 111.81(5) yes
O5 Na2 O10 5_555 . 78.71(5) yes
O5 Na2 O13 5_555 3_666 149.69(5) yes
O5 Na2 O14 5_555 3_666 109.44(5) yes
O6 Na2 O10 . . 73.04(5) yes
O6 Na2 O13 . 3_666 69.95(5) yes
O6 Na2 O14 . 3_666 121.48(5) yes
O10 Na2 O13 . 3_666 72.94(5) yes
O10 Na2 O14 . 3_666 76.48(5) yes
O13 Na2 O14 3_666 3_666 53.72(4) yes
Na3 Ag3' Ag3'' . . 32.7(5) yes
Na3 Ag3' Ag3''' . . 23.0(5) yes
Na3 Ag3' O1 . 2_665 55.6(2) yes
Na3 Ag3' O3 . 6_555 55.8(2) yes
Na3 Ag3' O4 . 1_565 58.87(18) yes
Na3 Ag3' O5 . 5_555 96.6(3) yes
Na3 Ag3' O6 . 5_555 112.92(16) yes
Na3 Ag3' O7 . 1_565 112.01(17) yes
Na3 Ag3' O8 . . 174.19(16) yes
Ag3'' Ag3' Ag3''' . . 11.1(6) yes
Ag3'' Ag3' O1 . 2_665 33.2(6) yes
Ag3'' Ag3' O3 . 6_555 85.5(6) yes
Ag3'' Ag3' O4 . 1_565 75.7(5) yes
Ag3'' Ag3' O5 . 5_555 100.7(6) yes
Ag3'' Ag3' O6 . 5_555 87.8(5) yes
Ag3'' Ag3' O7 . 1_565 129.9(6) yes
Ag3'' Ag3' O8 . . 152.7(6) yes
Ag3''' Ag3' O1 . 2_665 42.5(5) yes
Ag3''' Ag3' O3 . 6_555 74.4(5) yes
Ag3''' Ag3' O4 . 1_565 73.6(5) yes
Ag3''' Ag3' O5 . 5_555 95.3(5) yes
Ag3''' Ag3' O6 . 5_555 92.9(6) yes
Ag3''' Ag3' O7 . 1_565 129.2(6) yes
Ag3''' Ag3' O8 . . 162.8(6) yes
O1 Ag3' O3 2_665 6_555 110.99(10) yes
O1 Ag3' O4 2_665 1_565 64.02(9) yes
O1 Ag3' O5 2_665 5_555 130.43(13) yes
O1 Ag3' O6 2_665 5_555 93.87(12) yes
O1 Ag3' O7 2_665 1_565 105.97(13) yes
O1 Ag3' O8 2_665 . 127.56(12) yes
O3 Ag3' O4 6_555 1_565 75.96(9) yes
O3 Ag3' O5 6_555 5_555 64.37(9) yes
O3 Ag3' O6 6_555 5_555 118.32(14) yes
O3 Ag3' O7 6_555 1_565 92.36(12) yes
O3 Ag3' O8 6_555 . 120.16(13) yes
O4 Ag3' O5 1_565 5_555 140.33(12) yes
O4 Ag3' O6 1_565 5_555 157.57(16) yes
O4 Ag3' O7 1_565 1_565 55.51(8) yes
O4 Ag3' O8 1_565 . 117.08(12) yes
O5 Ag3' O6 5_555 5_555 56.99(9) yes
O5 Ag3' O7 5_555 1_565 123.19(14) yes
O5 Ag3' O8 5_555 . 84.35(10) yes
O6 Ag3' O7 5_555 1_565 134.58(11) yes
O6 Ag3' O8 5_555 . 72.43(9) yes
O7 Ag3' O8 1_565 . 63.00(8) yes
Na3 Ag3'' Ag3' . . 134.9(7) yes
Na3 Ag3'' Ag3''' . . 116.0(17) yes
Na3 Ag3'' Ag4' . 5_555 114.4(3) yes
Na3 Ag3'' O1 . 2_665 73.1(4) yes
Na3 Ag3'' O3 . 5_555 54.9(3) yes
Na3 Ag3'' O3 . 6_555 59.5(3) yes
Na3 Ag3'' O4 . 1_565 65.6(3) yes
Na3 Ag3'' O6 . 5_555 134.9(4) yes
Na3 Ag3'' O7 . 1_565 111.2(2) yes
Ag3' Ag3'' Ag3''' . . 20.2(13) yes
Ag3' Ag3'' Ag4' . 5_555 110.4(6) yes
Ag3' Ag3'' O1 . 2_665 137.1(7) yes
Ag3' Ag3'' O3 . 5_555 121.4(6) yes
Ag3' Ag3'' O3 . 6_555 79.0(5) yes
Ag3' Ag3'' O4 . 1_565 89.6(5) yes
Ag3' Ag3'' O6 . 5_555 76.3(6) yes
Ag3' Ag3'' O7 . 1_565 39.8(5) yes
Ag3''' Ag3'' Ag4' . 5_555 129.5(17) yes
Ag3''' Ag3'' O1 . 2_665 150.8(16) yes
Ag3''' Ag3'' O3 . 5_555 106.5(16) yes
Ag3''' Ag3'' O3 . 6_555 58.8(16) yes
Ag3''' Ag3'' O4 . 1_565 85.5(14) yes
Ag3''' Ag3'' O6 . 5_555 86.0(15) yes
Ag3''' Ag3'' O7 . 1_565 44.1(14) yes
Ag4' Ag3'' O1 5_555 2_665 51.90(12) yes
Ag4' Ag3'' O3 5_555 5_555 100.14(18) yes
Ag4' Ag3'' O3 5_555 6_555 161.7(3) yes
Ag4' Ag3'' O4 5_555 1_565 117.8(2) yes
Ag4' Ag3'' O6 5_555 5_555 55.94(12) yes
Ag4' Ag3'' O7 5_555 1_565 116.3(2) yes
O1 Ag3'' O3 2_665 5_555 101.2(3) yes
O1 Ag3'' O3 2_665 6_555 131.1(3) yes
O1 Ag3'' O4 2_665 1_565 73.05(17) yes
O1 Ag3'' O6 2_665 5_555 107.2(2) yes
O1 Ag3'' O7 2_665 1_565 106.9(2) yes
O3 Ag3'' O3 5_555 6_555 61.91(16) yes
O3 Ag3'' O4 5_555 1_565 118.5(3) yes
O3 Ag3'' O6 5_555 5_555 81.99(17) yes
O3 Ag3'' O7 5_555 1_565 142.8(2) yes
O3 Ag3'' O4 6_555 1_565 76.81(16) yes
O3 Ag3'' O6 6_555 5_555 114.3(2) yes
O3 Ag3'' O7 6_555 1_565 81.17(15) yes
O4 Ag3'' O6 1_565 5_555 159.3(3) yes
O4 Ag3'' O7 1_565 1_565 50.96(11) yes
O6 Ag3'' O7 5_555 1_565 111.5(3) yes
Ag4' Ag4 Ag4'' . . 122(2) yes
Ag4' Ag4 O1 . 6_555 99.1(8) yes
Ag4' Ag4 O3 . 6_555 103.8(8) yes
Ag4' Ag4 O5 . 5_555 76.4(9) yes
Ag4' Ag4 O6 . . 22.4(8) yes
Ag4' Ag4 O10 . . 74.2(8) yes
Ag4' Ag4 O14 . 7_566 125.9(9) yes
Ag4'' Ag4 O1 . 6_555 89.7(15) yes
Ag4'' Ag4 O3 . 6_555 128.6(18) yes
Ag4'' Ag4 O5 . 5_555 146.6(16) yes
Ag4'' Ag4 O6 . . 99.9(19) yes
Ag4'' Ag4 O10 . . 83.9(14) yes
Ag4'' Ag4 O14 . 7_566 11.0(15) yes
O1 Ag4 O3 6_555 6_555 59.18(11) yes
O1 Ag4 O5 6_555 5_555 116.30(17) yes
O1 Ag4 O6 6_555 . 96.8(2) yes
O1 Ag4 O10 6_555 . 166.0(3) yes
O1 Ag4 O14 6_555 7_566 98.76(19) yes
O3 Ag4 O5 6_555 5_555 60.67(10) yes
O3 Ag4 O6 6_555 . 121.88(19) yes
O3 Ag4 O10 6_555 . 133.9(2) yes
O3 Ag4 O14 6_555 7_566 129.1(2) yes
O5 Ag4 O6 5_555 . 97.48(19) yes
O5 Ag4 O10 5_555 . 74.65(14) yes
O5 Ag4 O14 5_555 7_566 135.62(18) yes
O6 Ag4 O10 . . 72.17(18) yes
O6 Ag4 O14 . 7_566 104.79(16) yes
O10 Ag4 O14 . 7_566 76.40(12) yes
Ag2 Ag4' Na2 . . 0 yes
Ag2 Ag4' Ag3'' . 5_445 106.50(13) yes
Ag2 Ag4' Ag4 . . 139.6(9) yes
Ag2 Ag4' Ag4'' . . 143.4(6) yes
Ag2 Ag4' O1 . 6_555 139.71(9) yes
Ag2 Ag4' O2 . . 61.33(5) yes
Ag2 Ag4' O3 . 6_555 105.02(8) yes
Ag2 Ag4' O5 . 5_555 51.75(5) yes
Ag2 Ag4' O6 . . 57.92(6) yes
Ag2 Ag4' O10 . . 55.17(6) yes
Na2 Ag4' Ag3'' . 5_445 106.50(13) yes
Na2 Ag4' Ag4 . . 139.6(9) yes
Na2 Ag4' Ag4'' . . 143.4(6) yes
Na2 Ag4' O1 . 6_555 139.71(9) yes
Na2 Ag4' O2 . . 61.33(5) yes
Na2 Ag4' O3 . 6_555 105.02(8) yes
Na2 Ag4' O5 . 5_555 51.75(5) yes
Na2 Ag4' O6 . . 57.92(6) yes
Na2 Ag4' O10 . . 55.17(6) yes
Ag3'' Ag4' Ag4 5_445 . 113.9(9) yes
Ag3'' Ag4' Ag4'' 5_445 . 101.9(7) yes
Ag3'' Ag4' O1 5_445 6_555 49.94(14) yes
Ag3'' Ag4' O2 5_445 . 72.35(15) yes
Ag3'' Ag4' O3 5_445 6_555 97.29(16) yes
Ag3'' Ag4' O5 5_445 5_555 133.13(16) yes
Ag3'' Ag4' O6 5_445 . 54.60(13) yes
Ag3'' Ag4' O10 5_445 . 128.86(17) yes
Ag4 Ag4' Ag4'' . . 26.0(10) yes
Ag4 Ag4' O1 . 6_555 72.6(8) yes
Ag4 Ag4' O2 . . 130.6(8) yes
Ag4 Ag4' O3 . 6_555 69.7(8) yes
Ag4 Ag4' O5 . 5_555 96.8(9) yes
Ag4 Ag4' O6 . . 154.7(9) yes
Ag4 Ag4' O10 . . 97.5(8) yes
Ag4'' Ag4' O1 . 6_555 76.7(6) yes
Ag4'' Ag4' O2 . . 151.9(6) yes
Ag4'' Ag4' O3 . 6_555 93.6(6) yes
Ag4'' Ag4' O5 . 5_555 118.8(7) yes
Ag4'' Ag4' O6 . . 128.9(7) yes
Ag4'' Ag4' O10 . . 89.0(6) yes
O1 Ag4' O2 6_555 . 79.11(8) yes
O1 Ag4' O3 6_555 6_555 56.86(7) yes
O1 Ag4' O5 6_555 5_555 115.86(10) yes
O1 Ag4' O6 6_555 . 103.90(10) yes
O1 Ag4' O10 6_555 . 164.19(12) yes
O2 Ag4' O3 . 6_555 60.96(6) yes
O2 Ag4' O5 . 5_555 60.78(6) yes
O2 Ag4' O6 . . 70.98(7) yes
O2 Ag4' O10 . . 116.34(10) yes
O3 Ag4' O5 6_555 5_555 60.20(6) yes
O3 Ag4' O6 6_555 . 130.32(9) yes
O3 Ag4' O10 6_555 . 132.13(11) yes
O5 Ag4' O6 5_555 . 106.86(9) yes
O5 Ag4' O10 5_555 . 76.90(8) yes
O6 Ag4' O10 . . 79.64(8) yes
Ag4 Ag4'' Ag4' . . 32.0(16) yes
Ag4 Ag4'' O1 . 6_555 83.2(14) yes
Ag4 Ag4'' O3 . 6_555 47.2(16) yes
Ag4 Ag4'' O6 . . 74.7(18) yes
Ag4 Ag4'' O10 . . 89.2(15) yes
Ag4 Ag4'' O14 . 7_566 167.8(17) yes
Ag4' Ag4'' O1 . 6_555 89.8(6) yes
Ag4' Ag4'' O3 . 6_555 75.9(6) yes
Ag4' Ag4'' O6 . . 42.8(6) yes
Ag4' Ag4'' O10 . . 77.3(6) yes
Ag4' Ag4'' O14 . 7_566 151.0(7) yes
O1 Ag4'' O3 6_555 6_555 55.85(11) yes
O1 Ag4'' O6 6_555 . 94.8(2) yes
O1 Ag4'' O10 6_555 . 165.4(3) yes
O1 Ag4'' O14 6_555 7_566 106.8(3) yes
O3 Ag4'' O6 6_555 . 113.85(17) yes
O3 Ag4'' O10 6_555 . 125.6(3) yes
O3 Ag4'' O14 6_555 7_566 133.1(2) yes
O6 Ag4'' O10 . . 71.14(17) yes
O6 Ag4'' O14 . 7_566 110.6(2) yes
O10 Ag4'' O14 . 7_566 82.51(14) yes

loop_
_geom_bond_atom_site_label_1
_geom_bond_atom_site_label_2
_geom_bond_site_symmetry_2
_geom_bond_distance
_geom_bond_publ_flag
Ag1 O6 . 2.4563(18) yes
Ag1 O8 5_445 2.7110(15) yes
Ag1 O9 5_445 2.3595(16) yes
Ag1 O10 . 2.2398(17) yes
Ag1 O12 7_566 2.3411(16) yes
Ag1 O13 3_666 2.5943(16) yes
Na1 O6 . 2.4563(17) yes
Na1 O8 5_445 2.7110(15) yes
Na1 O9 5_445 2.3595(15) yes
Na1 O10 . 2.2398(16) yes
Na1 O12 7_566 2.3411(15) yes
Na1 O13 3_666 2.5943(15) yes
Na3 Ag3' . 2.292(4) yes
Na3 Ag3' 2_655 2.292(4) yes
Na3 Ag3'' . 1.748(8) yes
Na3 Ag3'' 2_655 1.748(8) yes
Na3 Ag3''' . 1.876(4) yes
Na3 Ag3''' 2_655 1.876(4) yes
Na3 O1 1_565 2.425(7) yes
Na3 O1 2_665 2.425(7) yes
Na3 O3 5_555 2.279(8) yes
Na3 O3 6_555 2.279(8) yes
Na3 O4 1_565 2.501(5) yes
Na3 O4 2_665 2.501(5) yes
Ag2 Ag4' . 2.954(2) yes
Ag2 O1 2_655 2.4414(17) yes
Ag2 O2 . 2.9499(16) yes
Ag2 O4 . 2.9604(15) yes
Ag2 O5 5_555 2.5194(18) yes
Ag2 O6 . 2.6919(19) yes
Ag2 O10 . 2.4879(16) yes
Ag2 O13 3_666 2.8881(16) yes
Ag2 O14 3_666 2.6066(14) yes
Na2 Ag4' . 2.954(2) yes
Na2 O1 2_655 2.4414(17) yes
Na2 O2 . 2.9499(16) yes
Na2 O4 . 2.9604(14) yes
Na2 O5 5_555 2.5194(17) yes
Na2 O6 . 2.6919(19) yes
Na2 O10 . 2.4879(16) yes
Na2 O13 3_666 2.8881(16) yes
Na2 O14 3_666 2.6066(14) yes
Ag3' Ag3'' . 0.694(8) yes
Ag3' Ag3''' . 0.461(4) yes
Ag3' O1 2_665 2.811(4) yes
Ag3' O3 6_555 2.556(3) yes
Ag3' O4 1_565 2.737(4) yes
Ag3' O5 5_555 2.807(4) yes
Ag3' O6 5_555 2.448(4) yes
Ag3' O7 1_565 2.497(4) yes
Ag3' O8 . 2.848(3) yes
Ag3'' Ag3''' . 0.257(7) yes
Ag3'' Ag4' 5_555 2.894(6) yes
Ag3'' O1 2_665 2.263(6) yes
Ag3'' O3 5_555 2.781(7) yes
Ag3'' O3 6_555 2.596(6) yes
Ag3'' O4 1_565 2.652(6) yes
Ag3'' O6 5_555 2.519(6) yes
Ag3'' O7 1_565 2.990(6) yes
Ag4 Ag4' . 0.340(7) yes
Ag4 Ag4'' . 0.281(7) yes
Ag4 O1 6_555 2.249(5) yes
Ag4 O3 6_555 2.799(5) yes
Ag4 O5 5_555 2.872(5) yes
Ag4 O6 . 2.871(7) yes
Ag4 O10 . 2.314(5) yes
Ag4 O14 7_566 2.910(5) yes
Ag4' Ag4'' . 0.544(6) yes
Ag4' O1 6_555 2.326(3) yes
Ag4' O2 . 2.826(3) yes
Ag4' O3 6_555 2.899(3) yes
Ag4' O5 5_555 2.812(3) yes
Ag4' O6 . 2.560(3) yes
Ag4' O10 . 2.245(3) yes
Ag4'' O1 6_555 2.264(5) yes
Ag4'' O3 6_555 2.982(5) yes
Ag4'' O6 . 2.932(7) yes
Ag4'' O10 . 2.301(6) yes
Ag4'' O14 7_566 2.635(6) yes
